data_7004681
loop_
_publ_author_name
'Laidlaw, William Michael'
'Denning, Robert Gordon'
'Murphy, Damien Martin'
'Green, Jennifer C.'

_publ_section_title
;
 Solvent dependence of the g-anisotropy in the ESR of cyanide-bridged
 mixed-valence complexes
;
_journal_issue 44
_journal_name_full 'Dalton Transactions'
_journal_page_first 6257
_journal_page_last 6264
_journal_paper_doi 10.1039/b810224d
_journal_year 2008
_chemical_compound_source
;
synthesis as described
;
_chemical_formula_moiety ' C6 H15 Cr N6 O5 Ru, 2(C F3 O3 S) '
_chemical_formula_sum 'C8 H15 Cr F6 N6 O11 Ru S2'
_chemical_formula_weight 702.43
_chemical_name_systematic
;
?
;
_space_group_IT_number 14
_symmetry_cell_setting monoclinic
_symmetry_space_group_name_Hall '-P 2yn'
_symmetry_space_group_name_H-M 'P 1 21/n 1'
_atom_sites_solution_hydrogens difmap
_atom_sites_solution_primary direct
_cell_angle_alpha 90
_cell_angle_beta 112.0394(8)
_cell_angle_gamma 90
_cell_formula_units_Z 4
_cell_length_a 13.1853(2)
_cell_length_b 11.6464(2)
_cell_length_c 16.6937(3)
_cell_measurement_reflns_used 20225
_cell_measurement_temperature 150
_cell_measurement_theta_max 28
_cell_measurement_theta_min 5
_cell_volume 2376.18(7)
_computing_cell_refinement
;
KappaCCD software 'DENZO' (Otwinowski & Minor, 1996)
;
_computing_data_collection
;
KappaCCD software 'Collect' (Nonius, 2000)
;
_computing_data_reduction
;
KappaCCD software 'DENZO' (Otwinowski & Minor, 1996)
;
_computing_publication_material
;
CRYSTALS (Watkin et al, 2001)
;
_computing_structure_refinement
;
CRYSTALS (Watkin et al, 2001)
;
_computing_structure_solution 'SIR92 (Giacovazzo et al, 1992)'
_diffrn_ambient_temperature 150
_diffrn_measured_fraction_theta_full 0.996
_diffrn_measured_fraction_theta_max 0.996
_diffrn_measurement_device_type
;
Nonius KappaCCD
;
_diffrn_measurement_method \w
_diffrn_radiation_monochromator graphite
_diffrn_radiation_type 'Mo K\a'
_diffrn_radiation_wavelength 0.71073
_diffrn_reflns_av_R_equivalents 0.033
_diffrn_reflns_limit_h_max 17
_diffrn_reflns_limit_h_min -16
_diffrn_reflns_limit_k_max 13
_diffrn_reflns_limit_k_min -15
_diffrn_reflns_limit_l_max 21
_diffrn_reflns_limit_l_min -21
_diffrn_reflns_number 20225
_diffrn_reflns_theta_full 27.490
_diffrn_reflns_theta_max 27.490
_diffrn_reflns_theta_min 5.140
_diffrn_standards_decay_% 0.00
_diffrn_standards_interval_count 0
_diffrn_standards_interval_time 0
_diffrn_standards_number 0
_exptl_absorpt_coefficient_mu 1.375
_exptl_absorpt_correction_T_max 0.85
_exptl_absorpt_correction_T_min 0.81
_exptl_absorpt_correction_type multi-scan
_exptl_absorpt_process_details
;
Denzo/Scalepack (Otwinowski & Minor, 1996)
;
_exptl_crystal_colour ' blue '
_exptl_crystal_density_diffrn 1.963
_exptl_crystal_description ' fragment '
_exptl_crystal_F_000 1388
_exptl_crystal_size_max 0.15
_exptl_crystal_size_mid 0.15
_exptl_crystal_size_min 0.12
_exptl_crystal_thermal_history
;
The material was crystallised at ambient temperature. A suitable crystal
was cooled rapidly to 150K for single-crystal X-ray diffraction analysis.
;
_refine_diff_density_max 0.61
_refine_diff_density_min -0.57
_refine_ls_extinction_method None
_refine_ls_goodness_of_fit_ref 1.1251
_refine_ls_hydrogen_treatment refall
_refine_ls_matrix_type full
_refine_ls_number_parameters 376
_refine_ls_number_reflns 4261
_refine_ls_number_restraints 0
_refine_ls_R_factor_all 0.0361
_refine_ls_R_factor_gt 0.0260
_refine_ls_shift/su_max 0.034379
_refine_ls_structure_factor_coef F
_refine_ls_weighting_details
;
Method, part 1, Chebychev polynomial, (Watkin, 1994, Prince, 1982)
[weight] = 1.0/[A~0~*T~0~(x)+A~1~*T~1~(x) ... +A~n-1~]*T~n-1~(x)]
where A~i~ are the Chebychev coefficients listed below and x= Fcalc/Fmax
Method = Robust Weighting (Prince, 1982)
W = [weight] * [1-(deltaF/6*sigmaF)^2^]^2^
A~i~ are:
0.292 0.106 0.0457
;
_refine_ls_weighting_scheme calc
_refine_ls_wR_factor_all 0.0399
_refine_ls_wR_factor_gt 0.0279
_refine_ls_wR_factor_ref 0.0279
_reflns_limit_h_max 15
_reflns_limit_h_min -17
_reflns_limit_k_max 15
_reflns_limit_k_min 0
_reflns_limit_l_max 21
_reflns_limit_l_min 0
_reflns_number_gt 4261
_reflns_number_total 5398
_reflns_threshold_expression I>3.00u(I)
_cod_data_source_file b810224d.txt
_cod_data_source_block CrRuTf2
_cod_depositor_comments
;
The following automatic conversions were performed:
'_symmetry_cell_setting' value 'Monoclinic' changed to 'monoclinic'
according to '/home/saulius/struct/CIF-dictionaries/cif_core.dic'
dictionary named 'cif_core.dic' version 2.4.1 from 2010-06-29.

Automatic conversion script
Id: cif_fix_enum 1527 2010-12-29 10:47:43Z saulius 
;
_cod_original_sg_symbol_H-M 'P 1 21/n 1 '
_cod_original_formula_sum ' C8 H15 Cr F6 N6 O11 Ru1 S2 '
_cod_database_code 7004681

loop_
_symmetry_equiv_pos_as_xyz
x,y,z
-x,-y,-z
-x+1/2,y+1/2,-z+1/2
x+1/2,-y+1/2,z+1/2

loop_
_atom_site_label
_atom_site_type_symbol
_atom_site_fract_x
_atom_site_fract_y
_atom_site_fract_z
_atom_site_U_iso_or_equiv
_atom_site_occupancy
_atom_site_adp_type
Ru1 Ru 0.513523(14) 0.228263(16) 0.683924(12) 0.0126 1.0000 Uani
N1 N 0.35167(16) 0.23260(17) 0.65785(13) 0.0166 1.0000 Uani
C1 C 0.26659(19) 0.2369(2) 0.66331(15) 0.0170 1.0000 Uani
Cr1 Cr 0.12533(3) 0.24261(3) 0.68403(2) 0.0158 1.0000 Uani
N2 N 0.51367(19) 0.40922(18) 0.67487(15) 0.0183 1.0000 Uani
N3 N 0.49402(18) 0.2212(2) 0.55323(13) 0.0167 1.0000 Uani
N4 N 0.51119(19) 0.04710(19) 0.69006(16) 0.0200 1.0000 Uani
N5 N 0.5338(2) 0.2358(2) 0.81598(14) 0.0205 1.0000 Uani
N6 N 0.68459(16) 0.22497(19) 0.72017(14) 0.0158 1.0000 Uani
C2 C 0.1279(2) 0.0811(2) 0.69906(16) 0.0222 1.0000 Uani
O1 O 0.12498(19) -0.01593(18) 0.70894(15) 0.0371 1.0000 Uani
C3 C 0.0491(2) 0.2222(2) 0.56247(17) 0.0209 1.0000 Uani
O2 O 0.00696(17) 0.2089(2) 0.49003(13) 0.0348 1.0000 Uani
C4 C 0.1139(2) 0.4046(2) 0.67094(17) 0.0216 1.0000 Uani
O3 O 0.10161(18) 0.50220(17) 0.66521(15) 0.0352 1.0000 Uani
C5 C 0.2165(2) 0.2638(2) 0.80218(18) 0.0265 1.0000 Uani
O4 O 0.2740(2) 0.2775(2) 0.87191(14) 0.0464 1.0000 Uani
C6 C -0.0017(2) 0.2483(2) 0.70941(18) 0.0260 1.0000 Uani
O5 O -0.07733(19) 0.2539(2) 0.72731(18) 0.0476 1.0000 Uani
O6 O 0.68060(16) 0.38209(17) 0.58122(13) 0.0310 1.0000 Uani
O7 O 0.79802(16) 0.54361(18) 0.64703(12) 0.0312 1.0000 Uani
O8 O 0.62560(16) 0.57339(17) 0.52649(14) 0.0320 1.0000 Uani
S1 S 0.71428(5) 0.49707(5) 0.57120(4) 0.0180 1.0000 Uani
C7 C 0.7853(2) 0.4813(3) 0.49707(17) 0.0282 1.0000 Uani
F1 F 0.83580(19) 0.57910(19) 0.49331(14) 0.0536 1.0000 Uani
F2 F 0.71674(16) 0.4563(2) 0.41782(11) 0.0468 1.0000 Uani
F3 F 0.86031(15) 0.39933(18) 0.52252(12) 0.0431 1.0000 Uani
O9 O 0.61126(15) -0.01266(17) 0.56157(13) 0.0303 1.0000 Uani
O10 O 0.77993(17) -0.00312(18) 0.68691(12) 0.0312 1.0000 Uani
O11 O 0.74437(15) -0.16677(16) 0.58953(13) 0.0262 1.0000 Uani
S2 S 0.72434(5) -0.04690(5) 0.60048(4) 0.0191 1.0000 Uani
C8 C 0.7881(3) 0.0293(3) 0.5365(2) 0.0332 1.0000 Uani
F4 F 0.89383(18) 0.0055(2) 0.56428(18) 0.0636 1.0000 Uani
F5 F 0.7421(2) -0.00071(18) 0.45362(12) 0.0557 1.0000 Uani
F6 F 0.7773(2) 0.14157(16) 0.54251(13) 0.0511 1.0000 Uani
H1 H 0.461(4) 0.435(4) 0.686(3) 0.059(13) 1.0000 Uiso
H2 H 0.578(3) 0.446(3) 0.713(2) 0.032(9) 1.0000 Uiso
H3 H 0.507(3) 0.431(4) 0.622(3) 0.058(12) 1.0000 Uiso
H4 H 0.428(3) 0.242(3) 0.520(3) 0.045(11) 1.0000 Uiso
H5 H 0.542(3) 0.266(3) 0.548(2) 0.037(10) 1.0000 Uiso
H6 H 0.500(3) 0.154(3) 0.534(2) 0.034(9) 1.0000 Uiso
H7 H 0.445(3) 0.023(3) 0.688(2) 0.050(11) 1.0000 Uiso
H8 H 0.528(3) 0.018(3) 0.649(3) 0.045(11) 1.0000 Uiso
H9 H 0.560(3) 0.026(3) 0.737(2) 0.026(8) 1.0000 Uiso
H10 H 0.499(5) 0.288(6) 0.822(4) 0.10(2) 1.0000 Uiso
H11 H 0.514(4) 0.179(5) 0.834(3) 0.075(16) 1.0000 Uiso
H12 H 0.599(5) 0.253(4) 0.848(3) 0.074(16) 1.0000 Uiso
H13 H 0.715(3) 0.241(3) 0.775(3) 0.047(11) 1.0000 Uiso
H14 H 0.707(3) 0.272(3) 0.689(2) 0.030(9) 1.0000 Uiso
H15 H 0.709(3) 0.155(4) 0.714(2) 0.041(10) 1.0000 Uiso

loop_
_atom_site_aniso_label
_atom_site_aniso_U_11
_atom_site_aniso_U_22
_atom_site_aniso_U_33
_atom_site_aniso_U_23
_atom_site_aniso_U_13
_atom_site_aniso_U_12
Ru1 0.00952(9) 0.01350(9) 0.01413(9) -0.00068(7) 0.00363(6) -0.00003(7)
N1 0.0136(9) 0.0160(9) 0.0190(10) -0.0021(8) 0.0047(8) -0.0004(8)
C1 0.0139(11) 0.0182(11) 0.0172(11) 0.0001(9) 0.0038(9) 0.0003(9)
Cr1 0.01115(17) 0.0206(2) 0.01612(18) 0.00034(14) 0.00574(14) -0.00007(14)
N2 0.0173(10) 0.0147(10) 0.0222(11) -0.0012(8) 0.0066(9) 0.0009(8)
N3 0.0155(10) 0.0171(10) 0.0157(10) -0.0022(8) 0.0037(8) 0.0003(8)
N4 0.0170(10) 0.0188(10) 0.0233(11) -0.0001(9) 0.0066(9) -0.0007(8)
N5 0.0184(11) 0.0268(12) 0.0177(10) -0.0009(9) 0.0083(9) -0.0029(9)
N6 0.0100(9) 0.0180(10) 0.0188(10) 0.0015(8) 0.0049(8) 0.0002(8)
C2 0.0177(12) 0.0282(14) 0.0214(12) 0.0015(10) 0.0080(10) -0.0004(10)
O1 0.0417(12) 0.0252(11) 0.0451(13) 0.0071(9) 0.0173(10) 0.0013(9)
C3 0.0170(11) 0.0217(12) 0.0250(13) 0.0020(10) 0.0093(10) 0.0006(10)
O2 0.0301(10) 0.0480(14) 0.0200(10) -0.0012(9) 0.0022(8) 0.0005(10)
C4 0.0168(11) 0.0276(14) 0.0227(12) -0.0007(10) 0.0100(10) 0.0013(10)
O3 0.0416(12) 0.0215(10) 0.0486(13) -0.0018(9) 0.0239(10) 0.0041(9)
C5 0.0277(14) 0.0275(14) 0.0257(14) 0.0015(11) 0.0116(11) -0.0014(11)
O4 0.0550(15) 0.0475(14) 0.0227(11) -0.0041(10) -0.0016(10) -0.0079(12)
C6 0.0221(13) 0.0273(14) 0.0291(14) -0.0010(11) 0.0103(11) -0.0025(10)
O5 0.0262(11) 0.0665(17) 0.0626(16) -0.0047(13) 0.0310(11) -0.0031(11)
O6 0.0302(10) 0.0226(10) 0.0381(11) 0.0081(8) 0.0105(9) -0.0066(8)
O7 0.0301(10) 0.0365(12) 0.0223(9) -0.0077(8) 0.0046(8) -0.0075(9)
O8 0.0274(10) 0.0261(10) 0.0408(12) 0.0014(9) 0.0108(9) 0.0096(8)
S1 0.0180(3) 0.0169(3) 0.0194(3) 0.0008(2) 0.0073(2) -0.0016(2)
C7 0.0264(13) 0.0343(15) 0.0230(13) 0.0038(11) 0.0084(11) 0.0065(11)
F1 0.0652(14) 0.0547(13) 0.0566(13) 0.0082(10) 0.0407(11) -0.0166(11)
F2 0.0473(11) 0.0682(14) 0.0193(8) -0.0049(9) 0.0061(8) 0.0162(10)
F3 0.0330(9) 0.0552(12) 0.0421(10) -0.0003(9) 0.0154(8) 0.0204(9)
O9 0.0182(9) 0.0281(10) 0.0373(11) -0.0039(9) 0.0019(8) 0.0078(8)
O10 0.0343(11) 0.0311(11) 0.0182(9) -0.0033(8) -0.0015(8) 0.0073(9)
O11 0.0251(10) 0.0171(9) 0.0327(10) -0.0008(8) 0.0066(8) 0.0057(7)
S2 0.0159(3) 0.0171(3) 0.0201(3) -0.0007(2) 0.0020(2) 0.0034(2)
C8 0.0432(17) 0.0251(14) 0.0326(15) -0.0091(12) 0.0157(13) -0.0075(12)
F4 0.0419(12) 0.0638(15) 0.0997(19) -0.0144(14) 0.0434(12) -0.0169(11)
F5 0.0999(18) 0.0435(12) 0.0308(10) -0.0107(9) 0.0328(11) -0.0215(12)
F6 0.0903(16) 0.0215(9) 0.0462(11) -0.0028(8) 0.0310(11) -0.0122(10)

loop_
_atom_type_symbol
_atom_type_scat_dispersion_real
_atom_type_scat_dispersion_imag
_atom_type_scat_Cromer_Mann_a1
_atom_type_scat_Cromer_Mann_b1
_atom_type_scat_Cromer_Mann_a2
_atom_type_scat_Cromer_Mann_b2
_atom_type_scat_Cromer_Mann_a3
_atom_type_scat_Cromer_Mann_b3
_atom_type_scat_Cromer_Mann_a4
_atom_type_scat_Cromer_Mann_b4
_atom_type_scat_Cromer_Mann_c
_atom_type_scat_source
'C ' 0.0033 0.0016 2.3100 20.8439 1.0200 10.2075 1.5886 0.5687 0.8650 51.6512 0.2156 International_Tables_Vol_IV_Table_2.2B
'H ' 0.0000 0.0000 0.4930 10.5109 0.3229 26.1257 0.1402 3.1424 0.0408 57.7998 0.0030 International_Tables_Vol_IV_Table_2.2B
'Cr ' 0.3209 0.6236 10.6406 6.1038 7.3537 0.3920 3.3240 20.2626 1.4922 98.7399 1.1832 International_Tables_Vol_IV_Table_2.2B
'F ' 0.0171 0.0103 3.5392 10.2825 2.6412 4.2944 1.5170 0.2615 1.0243 26.1476 0.2776 International_Tables_Vol_IV_Table_2.2B
'N ' 0.0061 0.0033 12.2126 0.0057 3.1322 9.8933 2.0125 28.9975 1.1663 0.5826 -11.5290 International_Tables_Vol_IV_Table_2.2B
'O ' 0.0106 0.0060 3.0485 13.2771 2.2868 5.7011 1.5463 0.3239 0.8670 32.9089 0.2508 International_Tables_Vol_IV_Table_2.2B
'Ru ' -1.2594 0.8363 19.2674 0.8085 12.9182 8.4347 4.8634 24.7997 1.5676 94.2928 5.3787 International_Tables_Vol_IV_Table_2.2B
'S ' 0.1246 0.1234 6.9053 1.4679 5.2034 22.2151 1.4379 0.2536 1.5863 56.1720 0.8669 International_Tables_Vol_IV_Table_2.2B

loop_
_geom_angle_atom_site_label_1
_geom_angle_site_symmetry_1
_geom_angle_atom_site_label_2
_geom_angle_site_symmetry_2
_geom_angle_atom_site_label_3
_geom_angle_site_symmetry_3
_geom_angle
_geom_angle_publ_flag
N1 . Ru1 . N2 . 89.36(8) yes
N1 . Ru1 . N3 . 94.00(8) yes
N2 . Ru1 . N3 . 88.16(9) yes
N1 . Ru1 . N4 . 90.11(9) yes
N2 . Ru1 . N4 . 178.74(9) yes
N3 . Ru1 . N4 . 90.73(9) yes
N1 . Ru1 . N5 . 86.18(9) yes
N2 . Ru1 . N5 . 91.72(10) yes
N3 . Ru1 . N5 . 179.78(9) yes
N4 . Ru1 . N5 . 89.39(10) yes
N1 . Ru1 . N6 . 176.10(8) yes
N2 . Ru1 . N6 . 90.52(9) yes
N3 . Ru1 . N6 . 89.90(8) yes
N4 . Ru1 . N6 . 90.08(9) yes
N5 . Ru1 . N6 . 89.93(9) yes
Ru1 . N1 . C1 . 164.23(19) yes
N1 . C1 . Cr1 . 175.0(2) yes
C1 . Cr1 . C2 . 91.04(10) yes
C1 . Cr1 . C3 . 88.01(10) yes
C2 . Cr1 . C3 . 89.62(11) yes
C1 . Cr1 . C4 . 92.93(10) yes
C2 . Cr1 . C4 . 176.02(11) yes
C3 . Cr1 . C4 . 90.80(11) yes
C1 . Cr1 . C5 . 85.24(11) yes
C2 . Cr1 . C5 . 91.07(12) yes
C3 . Cr1 . C5 . 173.23(11) yes
C4 . Cr1 . C5 . 88.97(12) yes
C1 . Cr1 . C6 . 177.05(11) yes
C2 . Cr1 . C6 . 88.77(11) yes
C3 . Cr1 . C6 . 94.93(11) yes
C4 . Cr1 . C6 . 87.25(11) yes
C5 . Cr1 . C6 . 91.82(12) yes
Ru1 . N2 . H1 . 109(3) no
Ru1 . N2 . H2 . 115(2) no
H1 . N2 . H2 . 107(3) no
Ru1 . N2 . H3 . 111(3) no
H1 . N2 . H3 . 109(4) no
H2 . N2 . H3 . 105(3) no
Ru1 . N3 . H4 . 111(3) no
Ru1 . N3 . H5 . 106(2) no
H4 . N3 . H5 . 111(3) no
Ru1 . N3 . H6 . 115(2) no
H4 . N3 . H6 . 103(3) no
H5 . N3 . H6 . 110(3) no
Ru1 . N4 . H7 . 110(3) no
Ru1 . N4 . H8 . 110(3) no
H7 . N4 . H8 . 112(3) no
Ru1 . N4 . H9 . 108(2) no
H7 . N4 . H9 . 109(3) no
H8 . N4 . H9 . 107(3) no
Ru1 . N5 . H10 . 108(4) no
Ru1 . N5 . H11 . 115(3) no
H10 . N5 . H11 . 107(5) no
Ru1 . N5 . H12 . 112(3) no
H10 . N5 . H12 . 104(5) no
H11 . N5 . H12 . 110(5) no
Ru1 . N6 . H13 . 109(3) no
Ru1 . N6 . H14 . 112(2) no
H13 . N6 . H14 . 111(3) no
Ru1 . N6 . H15 . 112(2) no
H13 . N6 . H15 . 106(3) no
H14 . N6 . H15 . 107(3) no
Cr1 . C2 . O1 . 176.7(2) yes
Cr1 . C3 . O2 . 177.7(2) yes
Cr1 . C4 . O3 . 175.4(2) yes
Cr1 . C5 . O4 . 177.6(3) yes
Cr1 . C6 . O5 . 177.7(3) yes
O6 . S1 . O7 . 114.63(13) yes
O6 . S1 . O8 . 114.19(12) yes
O7 . S1 . O8 . 115.54(13) yes
O6 . S1 . C7 . 104.17(13) yes
O7 . S1 . C7 . 102.45(13) yes
O8 . S1 . C7 . 103.64(13) yes
S1 . C7 . F1 . 109.8(2) yes
S1 . C7 . F2 . 111.6(2) yes
F1 . C7 . F2 . 107.8(2) yes
S1 . C7 . F3 . 111.57(19) yes
F1 . C7 . F3 . 107.8(2) yes
F2 . C7 . F3 . 108.1(2) yes
O9 . S2 . O10 . 113.83(12) yes
O9 . S2 . O11 . 114.68(12) yes
O10 . S2 . O11 . 114.78(12) yes
O9 . S2 . C8 . 103.20(14) yes
O10 . S2 . C8 . 103.95(13) yes
O11 . S2 . C8 . 104.51(13) yes
S2 . C8 . F4 . 110.5(2) yes
S2 . C8 . F5 . 110.6(2) yes
F4 . C8 . F5 . 108.5(3) yes
S2 . C8 . F6 . 110.6(2) yes
F4 . C8 . F6 . 108.1(3) yes
F5 . C8 . F6 . 108.5(3) yes

loop_
_geom_bond_atom_site_label_1
_geom_bond_site_symmetry_1
_geom_bond_atom_site_label_2
_geom_bond_site_symmetry_2
_geom_bond_distance
_geom_bond_publ_flag
Ru1 . N1 . 2.012(2) yes
Ru1 . N2 . 2.113(2) yes
Ru1 . N3 . 2.100(2) yes
Ru1 . N4 . 2.113(2) yes
Ru1 . N5 . 2.121(2) yes
Ru1 . N6 . 2.1050(19) yes
N1 . C1 . 1.160(3) yes
C1 . Cr1 . 2.019(2) yes
Cr1 . C2 . 1.896(3) yes
Cr1 . C3 . 1.911(3) yes
Cr1 . C4 . 1.899(3) yes
Cr1 . C5 . 1.902(3) yes
Cr1 . C6 . 1.877(3) yes
N2 . H1 . 0.84(5) no
N2 . H2 . 0.95(4) no
N2 . H3 . 0.89(5) no
N3 . H4 . 0.87(4) no
N3 . H5 . 0.85(4) no
N3 . H6 . 0.86(4) no
N4 . H7 . 0.91(4) no
N4 . H8 . 0.86(4) no
N4 . H9 . 0.84(4) no
N5 . H10 . 0.79(7) no
N5 . H11 . 0.81(6) no
N5 . H12 . 0.84(6) no
N6 . H13 . 0.87(4) no
N6 . H14 . 0.88(4) no
N6 . H15 . 0.89(4) no
C2 . O1 . 1.145(3) yes
C3 . O2 . 1.136(3) yes
C4 . O3 . 1.147(3) yes
C5 . O4 . 1.137(4) yes
C6 . O5 . 1.145(3) yes
O6 . S1 . 1.4402(19) yes
O7 . S1 . 1.4375(19) yes
O8 . S1 . 1.435(2) yes
S1 . C7 . 1.820(3) yes
C7 . F1 . 1.333(4) yes
C7 . F2 . 1.325(3) yes
C7 . F3 . 1.324(3) yes
O9 . S2 . 1.4413(18) yes
O10 . S2 . 1.4439(19) yes
O11 . S2 . 1.4451(19) yes
S2 . C8 . 1.819(3) yes
C8 . F4 . 1.323(4) yes
C8 . F5 . 1.333(3) yes
C8 . F6 . 1.323(3) yes

loop_
_geom_hbond_atom_site_label_D
_geom_hbond_atom_site_label_H
_geom_hbond_atom_site_label_A
_geom_hbond_site_symmetry_A
_geom_hbond_distance_DH
_geom_hbond_distance_HA
_geom_hbond_distance_DA
_geom_hbond_angle_DHA
_geom_hbond_publ_flag
N2 H2 O10 3_656 0.95(4) 2.08(4) 3.010(3) 168(3) yes
N2 H3 O8 2_666 0.89(5) 2.44(4) 3.175(3) 140(3) yes
N3 H5 O6 . 0.85(4) 2.17(4) 2.987(3) 160(3) yes
N3 H6 O9 . 0.86(4) 2.37(4) 3.109(3) 144(3) yes
N3 H6 O9 2_656 0.86(4) 2.37(4) 3.082(3) 140(3) yes
N4 H8 O9 . 0.86(4) 2.17(4) 2.992(3) 161(4) yes
N4 H9 O7 3_646 0.84(4) 2.14(4) 2.931(3) 157(3) yes
N5 H12 O11 3_656 0.84(6) 2.15(6) 2.978(3) 167(5) yes
N6 H13 O11 3_656 0.87(4) 2.37(4) 3.213(3) 162(3) yes
N6 H14 O6 . 0.88(4) 2.13(4) 2.939(3) 153(3) yes
N6 H15 O10 . 0.89(4) 2.19(4) 3.077(3) 171(3) yes
